data_8102417
loop_
_publ_author_name
'Bin Liu'
'Bo-Lun Yang'

_publ_section_title
;
 Crystal structure of diaqua(2-methylpyrazine-5-carboxylato)copper(II)
 dinitrate dihydrate, [Cu(C6H6N2O2)2(H2O)2][NO3]2 &#x00B7; 2H2O
;
_journal_issue 1
_journal_name_full 'Zeitschrift f\"ur Kristallographie - New Crystal Structures'
_journal_page_first 135
_journal_volume 224
_journal_year 2009
_chemical_formula_sum 'C12 H20 Cu N6 O14'
_chemical_formula_weight 535.88
_chemical_name_systematic
; 
Diaqua(2-methylpyrazine-5-carboxylic acid)copper(II) 
dinitrate dihydrate, [Cu(C~6~H~6~N~2~O~2~)~2~(H~2~O)~2~]2NO~3~2H~2~O 
;
_space_group_IT_number 14
_symmetry_cell_setting monoclinic
_symmetry_space_group_name_Hall '-P 2ybc'
_symmetry_space_group_name_H-M 'P 1 21/c 1'
_atom_sites_solution_hydrogens geom
_atom_sites_solution_primary direct
_atom_sites_solution_secondary difmap
_audit_creation_method SHELXL-97
_cell_angle_alpha 90.00
_cell_angle_beta 98.532(3)
_cell_angle_gamma 90.00
_cell_formula_units_Z 2
_cell_length_a 8.3776(14)
_cell_length_b 16.239(3)
_cell_length_c 7.6749(13)
_cell_measurement_reflns_used 117
_cell_measurement_temperature 273(2)
_cell_measurement_theta_max 17.5
_cell_measurement_theta_min 2.7
_cell_volume 1032.6(3)
_computing_cell_refinement 'Bruker SMART'
_computing_data_collection 'Bruker SMART'
_computing_data_reduction 'Bruker SAINT'
_computing_molecular_graphics 'Bruker SHELXTL'
_computing_publication_material 'Bruker SHELXTL'
_computing_structure_refinement 'SHELXL-97 (Sheldrick, 1997)'
_computing_structure_solution 'SHELXS-97 (Sheldrick, 1997)'
_diffrn_ambient_temperature 273(2)
_diffrn_measured_fraction_theta_full 0.998
_diffrn_measured_fraction_theta_max 0.998
_diffrn_measurement_device_type 'Bruker Smart Apex CCD'
_diffrn_measurement_method 'phi and omega scans'
_diffrn_radiation_monochromator graphite
_diffrn_radiation_source 'fine-focus sealed tube'
_diffrn_radiation_type MoK\a
_diffrn_radiation_wavelength 0.71073
_diffrn_reflns_av_R_equivalents 0.0252
_diffrn_reflns_av_sigmaI/netI 0.0306
_diffrn_reflns_limit_h_max 9
_diffrn_reflns_limit_h_min -8
_diffrn_reflns_limit_k_max 12
_diffrn_reflns_limit_k_min -19
_diffrn_reflns_limit_l_max 9
_diffrn_reflns_limit_l_min -8
_diffrn_reflns_number 5046
_diffrn_reflns_theta_full 25.05
_diffrn_reflns_theta_max 25.05
_diffrn_reflns_theta_min 2.51
_exptl_absorpt_coefficient_mu 1.143
_exptl_absorpt_correction_T_max 0.9141
_exptl_absorpt_correction_T_min 0.8563
_exptl_absorpt_correction_type empirical
_exptl_absorpt_process_details '(SADABS; Sheldrick, 1996)'
_exptl_crystal_colour blue
_exptl_crystal_density_diffrn 1.724
_exptl_crystal_density_method 'not measured'
_exptl_crystal_description block
_exptl_crystal_F_000 550
_exptl_crystal_size_max 0.14
_exptl_crystal_size_mid 0.12
_exptl_crystal_size_min 0.08
_refine_diff_density_max 0.578
_refine_diff_density_min -0.358
_refine_diff_density_rms 0.076
_refine_ls_extinction_method none
_refine_ls_goodness_of_fit_ref 1.077
_refine_ls_hydrogen_treatment constr
_refine_ls_matrix_type full
_refine_ls_number_parameters 152
_refine_ls_number_reflns 1822
_refine_ls_number_restraints 0
_refine_ls_restrained_S_all 1.077
_refine_ls_R_factor_all 0.0463
_refine_ls_R_factor_gt 0.0381
_refine_ls_shift/su_max 0.000
_refine_ls_shift/su_mean 0.000
_refine_ls_structure_factor_coef Fsqd
_refine_ls_weighting_details 'calc w=1/[\s^2^(Fo^2^)+(0.0851P)^2^+0.0630P] where P=(Fo^2^+2Fc^2^)/3'
_refine_ls_weighting_scheme calc
_refine_ls_wR_factor_gt 0.1179
_refine_ls_wR_factor_ref 0.1235
_reflns_number_gt 1483
_reflns_number_total 1822
_reflns_threshold_expression >2sigma(I)
_cod_data_source_file 1267-2526.cff
_cod_data_source_block cum
_cod_original_sg_symbol_H-M 'P 21/c'
_cod_database_code 8102417

loop_
_symmetry_equiv_pos_as_xyz
'x, y, z'
'-x, y+1/2, -z+1/2'
'-x, -y, -z'
'x, -y-1/2, z-1/2'

loop_
_atom_site_label
_atom_site_type_symbol
_atom_site_fract_x
_atom_site_fract_y
_atom_site_fract_z
_atom_site_U_iso_or_equiv
_atom_site_adp_type
_atom_site_occupancy
_atom_site_symmetry_multiplicity
_atom_site_calc_flag
_atom_site_refinement_flags
_atom_site_disorder_assembly
_atom_site_disorder_group
Cu1 Cu 0.5000 0.0000 0.0000 0.0339(2) Uani 1 2 d S . .
C1 C 0.2269(3) 0.10322(17) 0.0949(4) 0.0315(6) Uani 1 1 d . . .
H1 H 0.2698 0.1490 0.0458 0.038 Uiso 1 1 calc R . .
C2 C 0.0833(3) 0.11053(17) 0.1660(4) 0.0322(6) Uani 1 1 d . . .
C3 C 0.0970(4) -0.02649(19) 0.2376(4) 0.0357(7) Uani 1 1 d . . .
H3 H 0.0544 -0.0723 0.2868 0.043 Uiso 1 1 calc R . .
C4 C 0.2393(3) -0.03413(17) 0.1702(4) 0.0289(6) Uani 1 1 d . . .
C5 C 0.3336(3) -0.11189(17) 0.1666(4) 0.0318(6) Uani 1 1 d . . .
C6 C -0.0012(4) 0.19151(19) 0.1676(5) 0.0475(8) Uani 1 1 d . . .
H6A H -0.1025 0.1889 0.0907 0.071 Uiso 1 1 calc R . .
H6B H 0.0646 0.2339 0.1278 0.071 Uiso 1 1 calc R . .
H6C H -0.0201 0.2037 0.2852 0.071 Uiso 1 1 calc R . .
N1 N 0.3022(3) 0.03138(15) 0.0971(3) 0.0280(5) Uani 1 1 d . . .
N2 N 0.0181(3) 0.04560(15) 0.2342(3) 0.0373(6) Uani 1 1 d . . .
N3 N 0.6957(3) 0.63427(16) 0.9483(3) 0.0385(6) Uani 1 1 d . . .
O1 O 0.4605(2) -0.10777(12) 0.0949(2) 0.0351(5) Uani 1 1 d . . .
O2 O 0.2818(3) -0.17520(12) 0.2300(3) 0.0470(6) Uani 1 1 d . . .
H2 H 0.3432 -0.2137 0.2202 0.071 Uiso 1 1 calc R . .
O3 O 0.6842(2) 0.05452(13) 0.2871(3) 0.0430(5) Uani 1 1 d . . .
O4 O 0.4398(3) 0.69711(14) 0.1876(4) 0.0606(7) Uani 1 1 d . . .
H4B H 0.5239 0.7169 0.1536 0.073 Uiso 1 1 d R . .
H4A H 0.3858 0.6440 0.1908 0.073 Uiso 1 1 d R . .
H3A H 0.7788 0.0479 0.2846 0.073 Uiso 1 1 d R . .
H3B H 0.6570 0.0071 0.3413 0.073 Uiso 1 1 d R . .
O5 O 0.6128(3) 0.57516(13) 0.9894(3) 0.0429(5) Uani 1 1 d . . .
O6 O 0.8036(3) 0.62382(16) 0.8602(4) 0.0643(7) Uani 1 1 d . . .
O7 O 0.6668(3) 0.70504(13) 1.0024(4) 0.0566(7) Uani 1 1 d . . .

loop_
_atom_site_aniso_label
_atom_site_aniso_U_11
_atom_site_aniso_U_22
_atom_site_aniso_U_33
_atom_site_aniso_U_23
_atom_site_aniso_U_13
_atom_site_aniso_U_12
Cu1 0.0321(3) 0.0261(3) 0.0489(3) 0.0061(2) 0.0236(2) 0.00532(19)
C1 0.0297(15) 0.0226(15) 0.0435(16) 0.0001(12) 0.0102(12) -0.0012(11)
C2 0.0254(13) 0.0276(15) 0.0443(15) -0.0032(13) 0.0078(11) 0.0002(12)
C3 0.0314(15) 0.0274(15) 0.0521(17) 0.0005(14) 0.0189(13) -0.0029(13)
C4 0.0256(14) 0.0231(15) 0.0390(14) -0.0025(12) 0.0080(11) -0.0030(11)
C5 0.0302(15) 0.0264(15) 0.0405(14) -0.0037(12) 0.0104(12) -0.0012(12)
C6 0.0404(18) 0.0284(16) 0.077(2) 0.0011(16) 0.0207(17) 0.0046(14)
N1 0.0268(12) 0.0239(12) 0.0349(12) -0.0019(10) 0.0102(9) -0.0012(10)
N2 0.0289(12) 0.0309(15) 0.0556(15) -0.0007(12) 0.0173(11) 0.0010(11)
N3 0.0375(14) 0.0302(14) 0.0498(14) -0.0007(12) 0.0136(11) 0.0020(11)
O1 0.0331(11) 0.0279(11) 0.0486(12) 0.0047(9) 0.0208(9) 0.0041(8)
O2 0.0419(12) 0.0209(11) 0.0854(16) 0.0088(11) 0.0329(12) 0.0035(9)
O3 0.0370(11) 0.0326(12) 0.0641(14) 0.0100(10) 0.0227(10) 0.0066(9)
O4 0.0652(16) 0.0255(12) 0.102(2) -0.0023(12) 0.0486(15) -0.0045(11)
O5 0.0508(13) 0.0280(11) 0.0540(12) 0.0002(10) 0.0216(10) -0.0038(10)
O6 0.0485(14) 0.0528(15) 0.1021(19) -0.0137(15) 0.0459(14) -0.0037(12)
O7 0.0605(15) 0.0263(13) 0.0910(18) -0.0069(12) 0.0379(14) -0.0019(11)

loop_
_atom_type_symbol
_atom_type_description
_atom_type_scat_dispersion_real
_atom_type_scat_dispersion_imag
_atom_type_scat_source
C C 0.0033 0.0016 'International Tables Vol C Tables 4.2.6.8 and 6.1.1.4'
H H 0.0000 0.0000 'International Tables Vol C Tables 4.2.6.8 and 6.1.1.4'
N N 0.0061 0.0033 'International Tables Vol C Tables 4.2.6.8 and 6.1.1.4'
O O 0.0106 0.0060 'International Tables Vol C Tables 4.2.6.8 and 6.1.1.4'
Cu Cu 0.3201 1.2651 'International Tables Vol C Tables 4.2.6.8 and 6.1.1.4'

loop_
_geom_angle_atom_site_label_1
_geom_angle_atom_site_label_2
_geom_angle_atom_site_label_3
_geom_angle
_geom_angle_site_symmetry_1
_geom_angle_site_symmetry_3
_geom_angle_publ_flag
O1 Cu1 O1 180.00(12) 3_655 . ?
O1 Cu1 N1 96.18(9) 3_655 . ?
O1 Cu1 N1 83.82(9) . . ?
O1 Cu1 N1 83.82(9) 3_655 3_655 ?
O1 Cu1 N1 96.18(9) . 3_655 ?
N1 Cu1 N1 180.00(17) . 3_655 ?
N1 C1 C2 120.4(3) . . ?
N1 C1 H1 119.8 . . ?
C2 C1 H1 119.8 . . ?
N2 C2 C1 120.9(3) . . ?
N2 C2 C6 118.2(2) . . ?
C1 C2 C6 120.9(3) . . ?
N2 C3 C4 121.6(3) . . ?
N2 C3 H3 119.2 . . ?
C4 C3 H3 119.2 . . ?
N1 C4 C3 120.1(3) . . ?
N1 C4 C5 114.8(2) . . ?
C3 C4 C5 125.1(3) . . ?
O2 C5 O1 125.2(3) . . ?
O2 C5 C4 118.4(2) . . ?
O1 C5 C4 116.3(2) . . ?
C2 C6 H6A 109.5 . . ?
C2 C6 H6B 109.5 . . ?
H6A C6 H6B 109.5 . . ?
C2 C6 H6C 109.5 . . ?
H6A C6 H6C 109.5 . . ?
H6B C6 H6C 109.5 . . ?
C1 N1 C4 119.1(2) . . ?
C1 N1 Cu1 130.15(19) . . ?
C4 N1 Cu1 110.77(19) . . ?
C2 N2 C3 118.0(2) . . ?
O6 N3 O5 121.2(3) . . ?
O6 N3 O7 120.4(3) . . ?
O5 N3 O7 118.4(2) . . ?
C5 O1 Cu1 114.20(17) . . ?
C5 O2 H2 109.5 . . ?
H3A O3 H3B 102.1 . . ?
H4B O4 H4A 138.6 . . ?

loop_
_geom_bond_atom_site_label_1
_geom_bond_atom_site_label_2
_geom_bond_distance
_geom_bond_site_symmetry_2
_geom_bond_publ_flag
Cu1 O1 1.9427(19) 3_655 ?
Cu1 O1 1.9427(19) . ?
Cu1 N1 1.982(2) . ?
Cu1 N1 1.982(2) 3_655 ?
C1 N1 1.325(4) . ?
C1 C2 1.398(4) . ?
C1 H1 0.9300 . ?
C2 N2 1.330(4) . ?
C2 C6 1.494(4) . ?
C3 N2 1.343(4) . ?
C3 C4 1.373(4) . ?
C3 H3 0.9300 . ?
C4 N1 1.346(4) . ?
C4 C5 1.492(4) . ?
C5 O2 1.243(3) . ?
C5 O1 1.269(3) . ?
C6 H6A 0.9600 . ?
C6 H6B 0.9600 . ?
C6 H6C 0.9600 . ?
N3 O6 1.218(3) . ?
N3 O5 1.252(3) . ?
N3 O7 1.257(3) . ?
O2 H2 0.8200 . ?
O3 H3A 0.8029 . ?
O3 H3B 0.9201 . ?
O4 H4B 0.8499 . ?
O4 H4A 0.9765 . ?

loop_
_geom_hbond_atom_site_label_D
_geom_hbond_atom_site_label_H
_geom_hbond_atom_site_label_A
_geom_hbond_distance_DH
_geom_hbond_distance_HA
_geom_hbond_distance_DA
_geom_hbond_angle_DHA
_geom_hbond_site_symmetry_A
O2 H2 O4 0.82 1.70 2.507(3) 169.8 1_545
O4 H4A O3 0.98 1.58 2.557(3) 173.2 2_655
O4 H4B O7 0.85 1.80 2.540(3) 145.1 1_554
O3 H3B O5 0.92 1.83 2.735(3) 168.5 4_565
O3 H3A N2 0.80 2.10 2.890(3) 168.7 1_655
